data_4002064
loop_
_publ_author_name
'Fan, Jing'
'Carrillo-Cabrera, Wilder'
'Antonyshyn, Iryna'
'Prots, Yurii'
'Veremchuk, Igor'
'Schnelle, Walter'
'Drathen, Christina'
'Chen, Lidong'
'Grin, Yuri'

_publ_section_title
;
 Crystal Structure and Physical Properties of Ternary Phases around the
 Composition Cu5Sn2Se7with Tetrahedral Coordination of Atoms
;
_journal_issue 18
_journal_name_full 'Chemistry of Materials'
_journal_page_first 5244
_journal_paper_doi 10.1021/cm501899q
_journal_volume 26
_journal_year 2014
_chemical_compound_source 'high temperature synchrotron diffraction'
_chemical_formula_sum 'Cu5.6 Se8 Sn2.4'
_chemical_formula_weight 1272.45
_space_group_IT_number 121
_symmetry_cell_setting tetragonal
_symmetry_space_group_name_Hall 'I -4 2'
_symmetry_space_group_name_H-M 'I -4 2 m'
_audit_creation_method 'WinCSD program'
_cell_angle_alpha 90
_cell_angle_beta 90
_cell_angle_gamma 90
_cell_formula_units_Z 1
_cell_length_a 5.74738(1)
_cell_length_b 5.74738(1)
_cell_length_c 11.45583(3)
_cell_measurement_temperature 873
_cell_volume 378.4133(14)
_computing_cell_refinement 'WinCSD (Akselrud et al, 1993)'
_computing_data_reduction 'WinCSD (Akselrud et al, 1993)'
_computing_publication_material
;
WinCSD (Akselrud et al, 1993)
L.G. Akselrud, P.Yu. Zavalii, Yu.N. Grin, 
V.K. Pecharsky, B. Baumgartner, E. W\"olfel,
(1993) Materials Science Forum, 133-136, 335-340
;
_computing_structure_refinement 'WinCSD (Akselrud et al, 1993)'
_computing_structure_solution 'WinCSD (Akselrud et al, 1993)'
_diffrn_ambient_temperature 873
_diffrn_detector 'Nine crystal multi-analyser stage'
_diffrn_detector_type 'position sensitive detector'
_diffrn_measurement_device_type 'ID31 beamline at ESRF'
_diffrn_radiation_monochromator 'Si 111 crystal'
_diffrn_radiation_wavelength 0.430459
_diffrn_reflns_limit_h_max 5
_diffrn_reflns_limit_h_min 0
_diffrn_reflns_limit_k_max 7
_diffrn_reflns_limit_k_min 0
_diffrn_reflns_limit_l_max 14
_diffrn_reflns_limit_l_min 0
_diffrn_reflns_number 149
_diffrn_source synchrotron
_diffrn_source_target
;
;
_diffrn_source_type 'high resolution beamline ID31'
_exptl_absorpt_coefficient_mu 9.33
_exptl_crystal_density_diffrn 5.5833(1)
_exptl_crystal_density_method 'not measured'
_exptl_crystal_F_000 554.4
_pd_char_colour metallic-grey
_pd_char_particle_morphology isoform
_pd_instr_location
; 
European Synchrotron Radiation Facility (ESRF)
;
_pd_meas_2theta_range_inc 0.001
_pd_meas_2theta_range_max 32
_pd_meas_2theta_range_min 2.5
_pd_meas_number_of_points 29501
_pd_meas_scan_method step
_pd_proc_ls_pref_orient_corr
; Preffered orientation was refined using WinCSD
formula (V.K. Pecharskii, L.G. Akselrud, P.Yu. Zavalii
(1987) Soviet Physics Crystallogr., 32, 514-516):

I~corr~=I~obs~/[1+(\t^2^-1)^.^sin^2^\f]^1/2^

'Axis'  1  1  0, \t=1.12(2)

;
_pd_proc_ls_profile_function pseudo-Voit
_pd_proc_ls_prof_R_factor 0.0620
_pd_proc_ls_prof_wR_factor 0.1254
_pd_spec_mounting 'glass capillary'
_pd_spec_mount_mode transmission
_pd_spec_shape cylinder
_refine_ls_extinction_method none
_refine_ls_goodness_of_fit_all 1.02
_refine_ls_hydrogen_treatment noref
_refine_ls_matrix_type fullcycle
_refine_ls_number_parameters 18
_refine_ls_R_I_factor 0.0315
_refine_ls_shift/su_max 0.029
_refine_ls_shift/su_mean 0.014
_refine_ls_structure_factor_coef Inet
_refine_ls_weighting_details 1/[Y~i~+\s(Y~i~)]
_refine_ls_weighting_scheme sigma
_reflns_number_total 149
_cod_data_source_file cm501899q_si_003.cif
_cod_data_source_block Cu5.6Se8Sn2.4
_cod_depositor_comments 'Adding full bibliography for 4002063--4002064.cif.'
_cod_original_cell_volume 378.414(2)
_cod_database_code 4002064

loop_
_symmetry_equiv_pos_as_xyz
' x, y, z'
'-y, x, -z'
'-x, -y, z'
' y, -x, -z'
'-x, y, -z'
' y, x, z'
' x, -y, -z'
'-y, -x, z'
' 1/2+x, 1/2+y, 1/2+z'
' 1/2-y, 1/2+x, 1/2-z'
' 1/2-x, 1/2-y, 1/2+z'
' 1/2+y, 1/2-x, 1/2-z'
' 1/2-x, 1/2+y, 1/2-z'
' 1/2+y, 1/2+x, 1/2+z'
' 1/2+x, 1/2-y, 1/2-z'
' 1/2-y, 1/2-x, 1/2+z'

loop_
_atom_site_label
_atom_site_type_symbol
_atom_site_fract_x
_atom_site_fract_y
_atom_site_fract_z
_atom_site_thermal_displace_type
_atom_site_U_iso_or_equiv
_atom_site_symmetry_multiplicity
_atom_site_occupancy
Cu1 Cu 0 0 0 Uiso 0.074(1) 2 1.0
Cu2 Cu 0 0 0.5 Uiso 0.058(1) 2 0.113(7)
Cu3 Cu 0 0.5 0.25 Uiso 0.078(1) 4 0.843(8)
Sn1 Sn 0 0 0.5 Uiso 0.058(1) 2 0.887(7)
Sn2 Sn 0 0.5 0.25 Uiso 0.078(1) 4 0.157(8)
Se Se 0.2570(1) 0.2570(1) 0.3724(1) Uiso 0.045(0) 8 1.0

loop_
_atom_type_symbol
_atom_type_description
_atom_type_number_in_cell
_atom_type_scat_dispersion_real
_atom_type_scat_dispersion_imag
_atom_type_scat_source
Cu Cu 5.60 .259 .509 WinCSD
Se Se 8.00 .295 .932 WinCSD
Sn Sn 2.40 -3.547 .578 WinCSD

loop_
_diffrn_radiation_type
synchrotron

loop_
_geom_angle_atom_site_label_1
_geom_angle_atom_site_label_2
_geom_angle_atom_site_label_3
_geom_angle
_geom_angle_site_symmetry_1
_geom_angle_site_symmetry_3
_geom_angle_publ_flag
Se Cu1 Se 110.72(4) 9_444 10_545 yes
Se Cu1 Se 107.00(4) 9_444 11_554 yes
Se Cu1 Se 110.72(4) 9_444 12_455 yes
Se Cu1 Se 110.72(4) 10_545 11_554 yes
Se Cu1 Se 107.00(4) 10_545 12_455 yes
Se Cu1 Se 110.72(4) 11_554 12_455 yes
Se Cu2 Se 109.19(3) . 2_556 yes
Se Cu2 Se 110.03(3) . 3_555 yes
Se Cu2 Se 109.19(3) . 4_556 yes
Se Cu2 Se 109.19(3) 2_556 3_555 yes
Se Cu2 Se 110.03(3) 2_556 4_556 yes
Se Cu2 Se 109.19(3) 3_555 4_556 yes
Se Cu3 Se 110.80(4) . 3_565 yes
Se Cu3 Se 108.81(4) . 10_555 yes
Se Cu3 Se 108.81(4) . 12_455 yes
Se Cu3 Se 108.81(4) 3_565 10_555 yes
Se Cu3 Se 108.81(4) 3_565 12_455 yes
Se Cu3 Se 110.80(4) 10_555 12_455 yes
Se Sn1 Se 109.19(3) . 2_556 yes
Se Sn1 Se 110.03(3) . 3_555 yes
Se Sn1 Se 109.19(3) . 4_556 yes
Se Sn1 Se 109.19(3) 2_556 3_555 yes
Se Sn1 Se 110.03(3) 2_556 4_556 yes
Se Sn1 Se 109.19(3) 3_555 4_556 yes
Se Sn2 Se 110.80(4) . 3_565 yes
Se Sn2 Se 108.81(4) . 10_555 yes
Se Sn2 Se 108.81(4) . 12_455 yes
Se Sn2 Se 108.81(4) 3_565 10_555 yes
Se Sn2 Se 108.81(4) 3_565 12_455 yes
Se Sn2 Se 110.80(4) 10_555 12_455 yes
Cu1 Se Cu3 110.87(4) 9_555 6_555 yes
Cu1 Se Cu2 108.52(4) 9_555 . yes
Cu3 Se Cu3 110.74(4) . 6_555 yes
Cu3 Se Cu2 107.86(4) . . yes
Cu3 Se Sn2 110.74(4) 6_555 . yes
Sn2 Se Cu2 107.86(4) 6_555 . yes

loop_
_geom_bond_atom_site_label_1
_geom_bond_atom_site_label_2
_geom_bond_distance
_geom_bond_site_symmetry_2
_geom_bond_publ_flag
Cu1 Se 2.457(1) 9_444 yes
Cu1 Se 2.457(1) 10_545 yes
Cu1 Se 2.457(1) 11_554 yes
Cu1 Se 2.457(1) 12_455 yes
Cu2 Se 2.549(1) . yes
Cu2 Se 2.549(1) 2_556 yes
Cu2 Se 2.549(1) 3_555 yes
Cu2 Se 2.549(1) 4_556 yes
Cu3 Se 2.470(1) . yes
Cu3 Se 2.470(1) 3_565 yes
Cu3 Se 2.470(1) 10_555 yes
Cu3 Se 2.470(1) 12_455 yes
Sn1 Se 2.549(1) . yes
Sn1 Se 2.549(1) 2_556 yes
Sn1 Se 2.549(1) 3_555 yes
Sn1 Se 2.549(1) 4_556 yes
Sn2 Se 2.470(1) . yes
Sn2 Se 2.470(1) 3_565 yes
Sn2 Se 2.470(1) 10_555 yes
Sn2 Se 2.470(1) 12_455 yes
